data_7151685
loop_
_publ_author_name
'Sunderland, Peter T.'
'Dhami, Archana'
'Mahon, Mary F.'
'Jones, Louise A.'
'Tully, Sophie R.'
'Lloyd, Matthew D.'
'Thompson, Andrew S.'
'Javaid, Hashim'
'Martin, Niall M. B.'
'Threadgill, Michael D.'

_publ_section_title
;
 Synthesis of 4-alkyl-, 4-aryl- and
 4-arylamino-5-aminoisoquinolin-1-ones and identification of a new
 PARP-2 selective inhibitor.
;
_journal_issue 3
_journal_name_full 'Organic &amp; biomolecular chemistry'
_journal_page_first 881
_journal_page_last 891
_journal_paper_doi 10.1039/C0OB00665C
_journal_volume 9
_journal_year 2011
_chemical_formula_sum 'C16 H11 Br N2 O3'
_chemical_formula_weight 359.18
_chemical_name_systematic
;
?
;
_space_group_IT_number 2
_symmetry_cell_setting triclinic
_symmetry_space_group_name_Hall '-P 1'
_symmetry_space_group_name_H-M 'P -1'
_atom_sites_solution_hydrogens geom
_atom_sites_solution_primary direct
_atom_sites_solution_secondary difmap
_audit_creation_method SHELXL-97
_cell_angle_alpha 114.347(2)
_cell_angle_beta 108.553(2)
_cell_angle_gamma 100.738(2)
_cell_formula_units_Z 2
_cell_length_a 8.6180(4)
_cell_length_b 9.9120(4)
_cell_length_c 10.2260(5)
_cell_measurement_reflns_used 10926
_cell_measurement_temperature 150(2)
_cell_measurement_theta_max 27.485
_cell_measurement_theta_min 2.910
_cell_volume 701.65(6)
_computing_cell_refinement 'HKL Scalepack (Otwinowski & Minor 1997)'
_computing_data_collection 'Collect (Bruker AXS BV 1997-2004)'
_computing_data_reduction 'Denzo & Scalepack (Otwinowski, Minor 1997)'
_computing_molecular_graphics 'ORTEX (P.McArdle 1995)'
_computing_publication_material 'SHELXL-97/2 (Sheldrick 1997)'
_computing_structure_refinement 'SHELXL-97/2 (Sheldrick 1997)'
_computing_structure_solution 'SHELXS-97 (Sheldrick 1990)'
_diffrn_ambient_temperature 150(2)
_diffrn_measured_fraction_theta_full 0.989
_diffrn_measured_fraction_theta_max 0.989
_diffrn_measurement_device_type '95mm CCD camera on \k-goniostat'
_diffrn_measurement_method CCD
_diffrn_radiation_monochromator 'horizonally mounted graphite crystal'
_diffrn_radiation_source 'fine-focus sealed tube'
_diffrn_radiation_type MoK\a
_diffrn_radiation_wavelength 0.71073
_diffrn_reflns_av_R_equivalents 0.0484
_diffrn_reflns_av_sigmaI/netI 0.0410
_diffrn_reflns_limit_h_max 11
_diffrn_reflns_limit_h_min -11
_diffrn_reflns_limit_k_max 12
_diffrn_reflns_limit_k_min -12
_diffrn_reflns_limit_l_max 13
_diffrn_reflns_limit_l_min -13
_diffrn_reflns_number 11401
_diffrn_reflns_theta_full 27.42
_diffrn_reflns_theta_max 27.42
_diffrn_reflns_theta_min 3.74
_exptl_absorpt_coefficient_mu 2.944
_exptl_absorpt_correction_T_max 0.325
_exptl_absorpt_correction_T_min 0.264
_exptl_absorpt_correction_type multi-scan
_exptl_absorpt_process_details
;
multi-scan from symmetry-related measurements
Sortav (Blessing 1995)
;
_exptl_crystal_colour yellow
_exptl_crystal_density_diffrn 1.700
_exptl_crystal_density_method 'not measured'
_exptl_crystal_description block
_exptl_crystal_F_000 360
_exptl_crystal_size_max 0.40
_exptl_crystal_size_mid 0.30
_exptl_crystal_size_min 0.30
_refine_diff_density_max 0.369
_refine_diff_density_min -0.388
_refine_diff_density_rms 0.083
_refine_ls_extinction_coef 0.009(2)
_refine_ls_extinction_expression Fc^*^=kFc[1+0.001xFc^2^\l^3^/sin(2\q)]^-1/4^
_refine_ls_extinction_method SHELXL
_refine_ls_goodness_of_fit_ref 1.054
_refine_ls_hydrogen_treatment constr
_refine_ls_matrix_type full
_refine_ls_number_parameters 200
_refine_ls_number_reflns 3168
_refine_ls_number_restraints 0
_refine_ls_restrained_S_all 1.054
_refine_ls_R_factor_all 0.0421
_refine_ls_R_factor_gt 0.0303
_refine_ls_shift/su_max 0.000
_refine_ls_shift/su_mean 0.000
_refine_ls_structure_factor_coef Fsqd
_refine_ls_weighting_details 'calc w=1/[\s^2^(Fo^2^)+(0.0318P)^2^+0.1879P] where P=(Fo^2^+2Fc^2^)/3'
_refine_ls_weighting_scheme calc
_refine_ls_wR_factor_gt 0.0642
_refine_ls_wR_factor_ref 0.0680
_reflns_number_gt 2680
_reflns_number_total 3168
_reflns_threshold_expression >2sigma(I)
_cod_data_source_file C0OB00665C.TXT
_cod_data_source_block Compound-33_h09mt1
_cod_depositor_comments
;
The following automatic conversions were performed:
'_symmetry_cell_setting' value 'Triclinic' changed to 'triclinic'
according to '/home/saulius/struct/CIF-dictionaries/cif_core.dic'
dictionary named 'cif_core.dic' version 2.4.1 from 2010-06-29.

Automatic conversion script
Id: cif_fix_enum 1555 2011-01-17 13:19:09Z saulius 
;
_cod_original_sg_symbol_H-M P-1
_cod_database_code 7151685

loop_
_symmetry_equiv_pos_as_xyz
'x, y, z'
'-x, -y, -z'

loop_
_atom_site_label
_atom_site_type_symbol
_atom_site_fract_x
_atom_site_fract_y
_atom_site_fract_z
_atom_site_U_iso_or_equiv
_atom_site_adp_type
_atom_site_occupancy
_atom_site_symmetry_multiplicity
_atom_site_calc_flag
_atom_site_refinement_flags
_atom_site_disorder_assembly
_atom_site_disorder_group
Br1 Br -0.51013(3) 0.46375(3) 0.74138(3) 0.03080(10) Uani 1 1 d . . .
O1 O -0.1656(2) 0.8535(2) 0.9271(2) 0.0453(4) Uani 1 1 d . . .
O2 O -0.2832(2) 0.6782(2) 0.6743(2) 0.0355(4) Uani 1 1 d . . .
O3 O 0.01223(18) 0.15154(16) 0.72365(17) 0.0253(3) Uani 1 1 d . . .
N1 N -0.1858(2) 0.7289(2) 0.8145(2) 0.0281(4) Uani 1 1 d . . .
N2 N -0.2742(2) 0.1357(2) 0.6495(2) 0.0254(4) Uani 1 1 d . . .
C1 C -0.1067(3) 0.2214(2) 0.7186(2) 0.0218(4) Uani 1 1 d . . .
C2 C -0.0357(3) 0.3915(2) 0.7915(2) 0.0203(4) Uani 1 1 d . . .
C3 C 0.1478(3) 0.4756(2) 0.8662(2) 0.0223(4) Uani 1 1 d . . .
H3 H 0.2256 0.4194 0.8702 0.027 Uiso 1 1 calc R . .
C4 C 0.2143(3) 0.6372(3) 0.9327(3) 0.0264(5) Uani 1 1 d . . .
H4 H 0.3380 0.6936 0.9864 0.032 Uiso 1 1 calc R . .
C5 C 0.0998(3) 0.7193(3) 0.9215(3) 0.0254(4) Uani 1 1 d . . .
H5 H 0.1454 0.8313 0.9656 0.030 Uiso 1 1 calc R . .
C6 C -0.0779(3) 0.6378(2) 0.8468(2) 0.0225(4) Uani 1 1 d . . .
C7 C -0.1549(3) 0.4717(2) 0.7845(2) 0.0196(4) Uani 1 1 d . . .
C8 C -0.3360(3) 0.3761(2) 0.7192(2) 0.0223(4) Uani 1 1 d . . .
C9 C -0.3866(3) 0.2157(3) 0.6543(3) 0.0263(5) Uani 1 1 d . . .
H9 H -0.5084 0.1555 0.6094 0.032 Uiso 1 1 calc R . .
C10 C -0.0555(3) -0.0184(2) 0.6571(3) 0.0301(5) Uani 1 1 d . . .
H10A H -0.1392 -0.0713 0.5427 0.036 Uiso 1 1 calc R . .
H10B H -0.1191 -0.0448 0.7139 0.036 Uiso 1 1 calc R . .
C11 C 0.0941(3) -0.0764(2) 0.6741(3) 0.0256(5) Uani 1 1 d . . .
C12 C 0.2683(3) 0.0219(3) 0.7753(3) 0.0419(6) Uani 1 1 d . . .
H12 H 0.2982 0.1332 0.8387 0.050 Uiso 1 1 calc R . .
C13 C 0.3996(3) -0.0410(3) 0.7850(4) 0.0508(7) Uani 1 1 d . . .
H13 H 0.5189 0.0281 0.8545 0.061 Uiso 1 1 calc R . .
C14 C 0.3597(3) -0.2019(3) 0.6953(3) 0.0359(6) Uani 1 1 d . . .
H14 H 0.4506 -0.2439 0.7025 0.043 Uiso 1 1 calc R . .
C15 C 0.1864(3) -0.3015(3) 0.5950(3) 0.0287(5) Uani 1 1 d . . .
H15 H 0.1571 -0.4130 0.5332 0.034 Uiso 1 1 calc R . .
C16 C 0.0547(3) -0.2388(2) 0.5841(3) 0.0263(5) Uani 1 1 d . . .
H16 H -0.0644 -0.3081 0.5140 0.032 Uiso 1 1 calc R . .

loop_
_atom_site_aniso_label
_atom_site_aniso_U_11
_atom_site_aniso_U_22
_atom_site_aniso_U_33
_atom_site_aniso_U_23
_atom_site_aniso_U_13
_atom_site_aniso_U_12
Br1 0.02268(13) 0.03052(14) 0.04436(16) 0.01901(11) 0.01764(11) 0.01495(10)
O1 0.0466(11) 0.0258(9) 0.0557(11) 0.0117(8) 0.0216(9) 0.0207(8)
O2 0.0323(9) 0.0414(10) 0.0425(10) 0.0286(8) 0.0147(8) 0.0188(8)
O3 0.0219(8) 0.0180(7) 0.0367(8) 0.0138(6) 0.0122(7) 0.0098(6)
N1 0.0274(10) 0.0239(10) 0.0407(11) 0.0192(9) 0.0180(9) 0.0126(8)
N2 0.0211(9) 0.0205(9) 0.0310(10) 0.0114(8) 0.0094(8) 0.0082(7)
C1 0.0221(10) 0.0215(10) 0.0238(10) 0.0114(9) 0.0111(9) 0.0105(9)
C2 0.0208(10) 0.0195(10) 0.0213(10) 0.0107(8) 0.0098(9) 0.0069(8)
C3 0.0203(10) 0.0260(11) 0.0246(10) 0.0144(9) 0.0108(9) 0.0110(9)
C4 0.0201(10) 0.0248(11) 0.0299(11) 0.0132(9) 0.0091(9) 0.0046(9)
C5 0.0259(11) 0.0199(10) 0.0283(11) 0.0119(9) 0.0112(10) 0.0064(9)
C6 0.0254(11) 0.0208(10) 0.0240(10) 0.0113(9) 0.0124(9) 0.0115(9)
C7 0.0214(10) 0.0190(10) 0.0183(10) 0.0094(8) 0.0085(9) 0.0080(8)
C8 0.0186(10) 0.0242(11) 0.0249(10) 0.0119(9) 0.0101(9) 0.0100(9)
C9 0.0185(10) 0.0240(11) 0.0319(12) 0.0119(9) 0.0097(9) 0.0070(9)
C10 0.0264(12) 0.0187(11) 0.0432(13) 0.0149(10) 0.0135(11) 0.0094(9)
C11 0.0268(11) 0.0217(11) 0.0313(11) 0.0145(9) 0.0138(10) 0.0109(9)
C12 0.0276(13) 0.0224(12) 0.0592(17) 0.0129(12) 0.0101(12) 0.0105(10)
C13 0.0257(13) 0.0311(14) 0.074(2) 0.0189(14) 0.0088(14) 0.0098(11)
C14 0.0323(13) 0.0341(13) 0.0546(15) 0.0272(12) 0.0222(12) 0.0220(11)
C15 0.0385(13) 0.0244(11) 0.0322(12) 0.0161(10) 0.0201(11) 0.0175(10)
C16 0.0284(11) 0.0220(11) 0.0269(11) 0.0117(9) 0.0112(10) 0.0094(9)

loop_
_atom_type_symbol
_atom_type_description
_atom_type_scat_dispersion_real
_atom_type_scat_dispersion_imag
_atom_type_scat_source
C C 0.0033 0.0016 'International Tables Vol C Tables 4.2.6.8 and 6.1.1.4'
H H 0.0000 0.0000 'International Tables Vol C Tables 4.2.6.8 and 6.1.1.4'
Br Br -0.2901 2.4595 'International Tables Vol C Tables 4.2.6.8 and 6.1.1.4'
N N 0.0061 0.0033 'International Tables Vol C Tables 4.2.6.8 and 6.1.1.4'
O O 0.0106 0.0060 'International Tables Vol C Tables 4.2.6.8 and 6.1.1.4'

loop_
_geom_angle_atom_site_label_1
_geom_angle_atom_site_label_2
_geom_angle_atom_site_label_3
_geom_angle
_geom_angle_site_symmetry_1
_geom_angle_site_symmetry_3
_geom_angle_publ_flag
C1 O3 C10 116.21(16) . . ?
O2 N1 O1 124.67(19) . . ?
O2 N1 C6 116.74(17) . . ?
O1 N1 C6 118.47(18) . . ?
C1 N2 C9 116.86(18) . . ?
N2 C1 O3 120.27(18) . . ?
N2 C1 C2 124.43(18) . . ?
O3 C1 C2 115.29(17) . . ?
C7 C2 C3 121.11(18) . . ?
C7 C2 C1 118.05(18) . . ?
C3 C2 C1 120.84(18) . . ?
C4 C3 C2 120.54(19) . . ?
C4 C3 H3 119.7 . . ?
C2 C3 H3 119.7 . . ?
C3 C4 C5 119.79(19) . . ?
C3 C4 H4 120.1 . . ?
C5 C4 H4 120.1 . . ?
C6 C5 C4 119.77(19) . . ?
C6 C5 H5 120.1 . . ?
C4 C5 H5 120.1 . . ?
C5 C6 C7 123.13(19) . . ?
C5 C6 N1 115.16(18) . . ?
C7 C6 N1 121.18(18) . . ?
C2 C7 C6 115.44(18) . . ?
C2 C7 C8 115.97(18) . . ?
C6 C7 C8 128.57(18) . . ?
C9 C8 C7 120.02(18) . . ?
C9 C8 Br1 116.51(15) . . ?
C7 C8 Br1 122.99(15) . . ?
C8 C9 N2 124.27(19) . . ?
C8 C9 H9 117.9 . . ?
N2 C9 H9 117.9 . . ?
O3 C10 C11 109.23(17) . . ?
O3 C10 H10A 109.8 . . ?
C11 C10 H10A 109.8 . . ?
O3 C10 H10B 109.8 . . ?
C11 C10 H10B 109.8 . . ?
H10A C10 H10B 108.3 . . ?
C12 C11 C16 118.3(2) . . ?
C12 C11 C10 123.78(19) . . ?
C16 C11 C10 117.87(19) . . ?
C11 C12 C13 120.4(2) . . ?
C11 C12 H12 119.8 . . ?
C13 C12 H12 119.8 . . ?
C14 C13 C12 121.0(2) . . ?
C14 C13 H13 119.5 . . ?
C12 C13 H13 119.5 . . ?
C13 C14 C15 119.2(2) . . ?
C13 C14 H14 120.4 . . ?
C15 C14 H14 120.4 . . ?
C14 C15 C16 119.9(2) . . ?
C14 C15 H15 120.0 . . ?
C16 C15 H15 120.0 . . ?
C15 C16 C11 121.1(2) . . ?
C15 C16 H16 119.4 . . ?
C11 C16 H16 119.4 . . ?

loop_
_geom_bond_atom_site_label_1
_geom_bond_atom_site_label_2
_geom_bond_distance
_geom_bond_site_symmetry_2
_geom_bond_publ_flag
Br1 C8 1.897(2) . ?
O1 N1 1.226(2) . ?
O2 N1 1.223(2) . ?
O3 C1 1.339(2) . ?
O3 C10 1.441(2) . ?
N1 C6 1.467(3) . ?
N2 C1 1.305(3) . ?
N2 C9 1.362(3) . ?
C1 C2 1.436(3) . ?
C2 C7 1.413(3) . ?
C2 C3 1.412(3) . ?
C3 C4 1.367(3) . ?
C3 H3 0.9500 . ?
C4 C5 1.397(3) . ?
C4 H4 0.9500 . ?
C5 C6 1.366(3) . ?
C5 H5 0.9500 . ?
C6 C7 1.420(3) . ?
C7 C8 1.430(3) . ?
C8 C9 1.358(3) . ?
C9 H9 0.9500 . ?
C10 C11 1.497(3) . ?
C10 H10A 0.9900 . ?
C10 H10B 0.9900 . ?
C11 C12 1.381(3) . ?
C11 C16 1.389(3) . ?
C12 C13 1.386(3) . ?
C12 H12 0.9500 . ?
C13 C14 1.376(3) . ?
C13 H13 0.9500 . ?
C14 C15 1.377(3) . ?
C14 H14 0.9500 . ?
C15 C16 1.388(3) . ?
C15 H15 0.9500 . ?
C16 H16 0.9500 . ?

loop_
_geom_torsion_atom_site_label_1
_geom_torsion_atom_site_label_2
_geom_torsion_atom_site_label_3
_geom_torsion_atom_site_label_4
_geom_torsion
_geom_torsion_site_symmetry_1
_geom_torsion_site_symmetry_2
_geom_torsion_site_symmetry_3
_geom_torsion_site_symmetry_4
_geom_torsion_publ_flag
C9 N2 C1 O3 177.62(18) . . . . ?
C9 N2 C1 C2 -3.1(3) . . . . ?
C10 O3 C1 N2 -3.1(3) . . . . ?
C10 O3 C1 C2 177.50(17) . . . . ?
N2 C1 C2 C7 -1.8(3) . . . . ?
O3 C1 C2 C7 177.54(17) . . . . ?
N2 C1 C2 C3 178.98(19) . . . . ?
O3 C1 C2 C3 -1.7(3) . . . . ?
C7 C2 C3 C4 -0.5(3) . . . . ?
C1 C2 C3 C4 178.76(19) . . . . ?
C2 C3 C4 C5 -2.5(3) . . . . ?
C3 C4 C5 C6 1.3(3) . . . . ?
C4 C5 C6 C7 2.9(3) . . . . ?
C4 C5 C6 N1 -168.78(18) . . . . ?
O2 N1 C6 C5 119.2(2) . . . . ?
O1 N1 C6 C5 -56.9(3) . . . . ?
O2 N1 C6 C7 -52.7(3) . . . . ?
O1 N1 C6 C7 131.2(2) . . . . ?
C3 C2 C7 C6 4.2(3) . . . . ?
C1 C2 C7 C6 -174.99(17) . . . . ?
C3 C2 C7 C8 -174.44(18) . . . . ?
C1 C2 C7 C8 6.3(3) . . . . ?
C5 C6 C7 C2 -5.5(3) . . . . ?
N1 C6 C7 C2 165.67(18) . . . . ?
C5 C6 C7 C8 172.9(2) . . . . ?
N1 C6 C7 C8 -15.8(3) . . . . ?
C2 C7 C8 C9 -6.4(3) . . . . ?
C6 C7 C8 C9 175.2(2) . . . . ?
C2 C7 C8 Br1 165.49(14) . . . . ?
C6 C7 C8 Br1 -13.0(3) . . . . ?
C7 C8 C9 N2 1.6(3) . . . . ?
Br1 C8 C9 N2 -170.71(17) . . . . ?
C1 N2 C9 C8 3.2(3) . . . . ?
C1 O3 C10 C11 -179.38(17) . . . . ?
O3 C10 C11 C12 16.3(3) . . . . ?
O3 C10 C11 C16 -164.63(18) . . . . ?
C16 C11 C12 C13 0.6(4) . . . . ?
C10 C11 C12 C13 179.7(3) . . . . ?
C11 C12 C13 C14 -0.5(5) . . . . ?
C12 C13 C14 C15 -0.2(4) . . . . ?
C13 C14 C15 C16 0.6(4) . . . . ?
C14 C15 C16 C11 -0.5(3) . . . . ?
C12 C11 C16 C15 -0.1(3) . . . . ?
C10 C11 C16 C15 -179.3(2) . . . . ?

loop_
_cod_related_entry_id
_cod_related_entry_database
_cod_related_entry_code
1 ChemSpider 29434898
